data_4504508
loop_
_publ_author_name
'Ramon, Gaelle'
'Coleman, Anthony W.'
'Nassimbeni, Luigi R.'

_publ_section_title
;
 Inclusion of Terpenes bypara-Acyl Calix[4]arenes
;
_journal_issue 1
_journal_name_full 'Crystal Growth &amp; Design'
_journal_page_first 132
_journal_paper_doi 10.1021/cg050240w
_journal_volume 6
_journal_year 2006
_chemical_formula_moiety C52H64O8&#x00B7;C10H14O
_chemical_formula_sum 'C70 H94 O9'
_chemical_formula_weight 967.30
_chemical_melting_point 150
_chemical_name_common none
_chemical_name_systematic
; 
 ? 
;
_space_group_IT_number 4
_symmetry_cell_setting monoclinic
_symmetry_space_group_name_Hall 'P 2yb'
_symmetry_space_group_name_H-M 'P 1 21 1'
_atom_sites_solution_hydrogens geom
_atom_sites_solution_primary direct
_atom_sites_solution_secondary difmap
_audit_creation_method SHELXL-97
_cell_angle_alpha 90.00
_cell_angle_beta 90.07(3)
_cell_angle_gamma 90.00
_cell_formula_units_Z 4
_cell_length_a 15.371(3)
_cell_length_b 21.945(4)
_cell_length_c 15.966(3)
_cell_measurement_reflns_used 8334
_cell_measurement_temperature 173(2)
_cell_measurement_theta_max 19.4
_cell_measurement_theta_min 1.3
_cell_volume 5385.6(18)
_computing_cell_refinement 'Collect (Nonius, 2000)'
_computing_data_collection 'Collect (Nonius, 2000)'
_computing_data_reduction 'Collect (Nonius, 2000)'
_computing_molecular_graphics 'WebLab ViewerPro (1997)'
_computing_publication_material 'SHELXL-97 (Sheldrick, 1997)'
_computing_structure_refinement 'SHELXL-97 (Sheldrick, 1997)'
_computing_structure_solution 'SHELXS-97 (Sheldrick, 1990)'
_diffrn_ambient_temperature 173(2)
_diffrn_measured_fraction_theta_full 0.920
_diffrn_measured_fraction_theta_max 0.920
_diffrn_measurement_device_type 'synchrotron image plate MAR345'
_diffrn_measurement_method -
_diffrn_radiation_monochromator graphite
_diffrn_radiation_source 'fine-focus sealed tube'
_diffrn_radiation_type -
_diffrn_radiation_wavelength 0.97260
_diffrn_reflns_av_R_equivalents 0.0000
_diffrn_reflns_av_sigmaI/netI 0.0339
_diffrn_reflns_limit_h_max 0
_diffrn_reflns_limit_h_min -14
_diffrn_reflns_limit_k_max 20
_diffrn_reflns_limit_k_min -20
_diffrn_reflns_limit_l_max 14
_diffrn_reflns_limit_l_min -14
_diffrn_reflns_number 8434
_diffrn_reflns_theta_full 19.40
_diffrn_reflns_theta_max 19.40
_diffrn_reflns_theta_min 1.32
_exptl_absorpt_coefficient_mu 0.086
_exptl_crystal_colour yellow
_exptl_crystal_density_diffrn 1.331
_exptl_crystal_density_meas ?
_exptl_crystal_density_method 'not measured'
_exptl_crystal_description 'Clear plates'
_exptl_crystal_F_000 2344
_exptl_crystal_size_max 0.13
_exptl_crystal_size_mid 0.13
_exptl_crystal_size_min 0.04
_refine_diff_density_max 0.877
_refine_diff_density_min -0.416
_refine_diff_density_rms 0.077
_refine_ls_abs_structure_details 'Flack H D (1983), Acta Cryst. A39, 876-881'
_refine_ls_abs_structure_Flack 0(2)
_refine_ls_extinction_method none
_refine_ls_goodness_of_fit_ref 1.061
_refine_ls_hydrogen_treatment mixed
_refine_ls_matrix_type full
_refine_ls_number_parameters 658
_refine_ls_number_reflns 8434
_refine_ls_number_restraints 1
_refine_ls_restrained_S_all 1.061
_refine_ls_R_factor_all 0.0907
_refine_ls_R_factor_gt 0.0874
_refine_ls_shift/su_max 0.000
_refine_ls_shift/su_mean 0.000
_refine_ls_structure_factor_coef Fsqd
_refine_ls_weighting_details 'calc w=1/[\s^2^(Fo^2^)+(0.1487P)^2^+13.2287P] where P=(Fo^2^+2Fc^2^)/3'
_refine_ls_weighting_scheme calc
_refine_ls_wR_factor_gt 0.2301
_refine_ls_wR_factor_ref 0.2343
_reflns_number_gt 7951
_reflns_number_total 8434
_reflns_threshold_expression >2sigma(I)
_cod_data_source_file cg050240wsi20050817_011314.cif
_cod_data_source_block c:\xseed\c6carv~1\c6caral
_cod_depositor_comments
;
The following automatic conversions were performed:

'_symmetry_cell_setting' value 'Monoclinic' changed to 'monoclinic'
according to /home/saulius/struct/CIF-dictionaries/cif_core.dic
dictionary named 'cif_core.dic' version 2.4.1 from 2010-06-29.

Automatic conversion script
Id: cif_fix_values 1715 2011-07-08 13:25:40Z adriana 

The following automatic conversions were performed:

'_exptl_crystal_density_meas' value 'not measured' was changed to '?'
- the value is perceived as not measured.

Automatic conversion script
Id: cif_fix_values 3008 2015-01-20 13:52:24Z robertas 
;
_cod_original_cell_volume 5385.6(19)
_cod_original_sg_symbol_H-M P2(1)
_cod_database_code 4504508

loop_
_symmetry_equiv_pos_as_xyz
'x, y, z'
'-x, y+1/2, -z'

loop_
_atom_site_label
_atom_site_type_symbol
_atom_site_fract_x
_atom_site_fract_y
_atom_site_fract_z
_atom_site_U_iso_or_equiv
_atom_site_adp_type
_atom_site_occupancy
_atom_site_symmetry_multiplicity
_atom_site_calc_flag
_atom_site_refinement_flags
O42B O 0.6601(3) 0.6603(2) 0.6427(3) 0.0227(13) Uani 1 1 d .
O16B O 0.7236(3) 0.6702(2) 0.8705(3) 0.0207(13) Uiso 1 1 d .
O1A O 0.7805(3) 1.5490(2) 0.6354(3) 0.0171(12) Uiso 1 1 d .
O14A O 0.9319(3) 1.5495(2) 0.7182(3) 0.0223(13) Uani 1 1 d .
O27A O 0.8460(3) 1.5563(2) 0.8653(3) 0.0215(13) Uani 1 1 d .
O29B O 0.8125(3) 0.6629(2) 0.7278(3) 0.0230(13) Uani 1 1 d .
O36B O 0.9936(4) 0.9047(2) 0.6003(3) 0.0350(15) Uani 1 1 d .
O1B O 0.5729(3) 0.6656(2) 0.7897(3) 0.0202(13) Uani 1 1 d .
O47A O 0.5150(4) 1.3138(3) 0.9058(3) 0.0344(15) Uani 1 1 d .
C18A C 1.0633(5) 1.4169(3) 0.7729(5) 0.0194(19) Uiso 1 1 d .
H18A H 1.0898 1.3986 0.8204 0.023 Uiso 1 1 calc R
C30B C 0.8990(5) 0.7466(3) 0.7833(5) 0.021(2) Uiso 1 1 d .
C45B C 0.6332(5) 0.8168(4) 0.4998(5) 0.022(2) Uiso 1 1 d .
O40A O 0.6915(3) 1.5558(2) 0.7791(3) 0.0189(13) Uani 1 1 d .
O8A O 0.6630(3) 1.3042(3) 0.4603(3) 0.0337(15) Uani 1 1 d .
O49B O 0.5472(4) 0.8937(3) 0.4405(4) 0.0432(16) Uani 1 1 d .
O8B O 0.3900(3) 0.9153(2) 0.8834(3) 0.0293(14) Uani 1 1 d .
C19B C 0.7518(5) 0.8344(3) 0.9990(5) 0.0171(19) Uiso 1 1 d .
C31A C 0.7871(5) 1.4284(3) 0.9998(5) 0.0187(19) Uiso 1 1 d .
H31A H 0.7380 1.4129 1.0290 0.022 Uiso 1 1 calc R
C21B C 0.8146(5) 0.7509(3) 0.9177(4) 0.0161(18) Uiso 1 1 d .
C42A C 0.5950(5) 1.4268(3) 0.8856(5) 0.0183(19) Uiso 1 1 d .
H42A H 0.5911 1.4107 0.9406 0.022 Uiso 1 1 calc R
C7A C 0.9331(4) 1.4943(3) 0.5579(4) 0.0157(18) Uiso 1 1 d .
H7A1 H 0.9299 1.5393 0.5626 0.019 Uiso 1 1 calc R
H7A2 H 0.9650 1.4842 0.5059 0.019 Uiso 1 1 calc R
C2B C 0.4862(5) 0.7435(3) 0.7236(4) 0.0162(19) Uiso 1 1 d .
C32B C 0.9465(4) 0.8248(3) 0.6875(4) 0.0108(18) Uiso 1 1 d .
O21A O 1.1134(4) 1.3033(2) 0.6148(3) 0.0302(14) Uani 1 1 d .
O23B O 0.8342(3) 0.9186(2) 1.0398(3) 0.0300(14) Uani 1 1 d .
C14A C 0.9777(5) 1.4963(3) 0.7117(4) 0.0132(18) Uiso 1 1 d .
C4B C 0.4360(5) 0.8282(3) 0.8081(5) 0.019(2) Uiso 1 1 d .
C8B C 0.3874(5) 0.8873(3) 0.8165(5) 0.0179(19) Uiso 1 1 d .
C16A C 1.0292(4) 1.4147(3) 0.6265(5) 0.0163(18) Uiso 1 1 d .
H16A H 1.0342 1.3958 0.5731 0.020 Uiso 1 1 calc R
C17B C 0.6604(4) 0.7505(3) 0.9520(4) 0.0121(17) Uiso 1 1 d .
C34B C 0.8651(5) 0.7397(3) 0.6342(4) 0.0164(19) Uiso 1 1 d .
O34A O 0.9483(3) 1.3149(2) 1.0594(3) 0.0341(15) Uani 1 1 d .
C27A C 0.8510(5) 1.5035(3) 0.9124(4) 0.0143(18) Uiso 1 1 d .
C43A C 0.5544(5) 1.3956(3) 0.8187(5) 0.025(2) Uiso 1 1 d .
C5A C 0.8291(5) 1.4142(3) 0.5103(4) 0.0162(18) Uiso 1 1 d .
H5A H 0.8770 1.3947 0.4840 0.019 Uiso 1 1 calc R
C44A C 0.5603(5) 1.4195(3) 0.7393(5) 0.0171(19) Uiso 1 1 d .
H44A H 0.5338 1.3986 0.6938 0.020 Uiso 1 1 calc R
C29A C 0.9380(5) 1.4208(3) 0.9616(4) 0.021(2) Uiso 1 1 d .
H29A H 0.9919 1.3996 0.9640 0.025 Uiso 1 1 calc R
C17A C 1.0695(5) 1.3880(3) 0.6949(4) 0.0148(19) Uiso 1 1 d .
C47B C 0.5712(5) 0.7394(3) 0.5880(4) 0.0154(19) Uiso 1 1 d .
C33A C 0.6892(4) 1.5093(3) 0.9448(4) 0.0136(18) Uiso 1 1 d .
H33A H 0.6939 1.5537 0.9348 0.016 Uiso 1 1 calc R
H33B H 0.6565 1.5031 0.9976 0.016 Uiso 1 1 calc R
C20A C 1.0087(5) 1.4989(4) 0.8690(4) 0.0189(19) Uiso 1 1 d .
H20A H 1.0621 1.4910 0.9019 0.023 Uiso 1 1 calc R
H20B H 1.0024 1.5436 0.8633 0.023 Uiso 1 1 calc R
C1B C 0.5271(5) 0.7199(3) 0.7930(4) 0.0152(19) Uiso 1 1 d .
C3B C 0.4408(5) 0.7985(3) 0.7311(5) 0.0176(19) Uiso 1 1 d .
H3B H 0.4131 0.8157 0.6835 0.021 Uiso 1 1 calc R
C9B C 0.3395(5) 0.9126(4) 0.7429(5) 0.025(2) Uiso 1 1 d .
H9B1 H 0.3814 0.9178 0.6964 0.030 Uiso 1 1 calc R
H9B2 H 0.2958 0.8823 0.7247 0.030 Uiso 1 1 calc R
C46B C 0.5612(5) 0.7910(3) 0.5410(4) 0.0177(19) Uiso 1 1 d .
H46B H 0.5056 0.8095 0.5361 0.021 Uiso 1 1 calc R
C46A C 0.6107(5) 1.4981(4) 0.6340(4) 0.0191(19) Uiso 1 1 d .
H46A H 0.5560 1.4882 0.6042 0.023 Uiso 1 1 calc R
H46C H 0.6171 1.5430 0.6347 0.023 Uiso 1 1 calc R
C1A C 0.7708(5) 1.4945(3) 0.5910(4) 0.0125(17) Uiso 1 1 d .
C43B C 0.7256(4) 0.7367(3) 0.5527(4) 0.0122(18) Uiso 1 1 d .
C6A C 0.8427(5) 1.4682(3) 0.5538(4) 0.0164(18) Uiso 1 1 d .
C34A C 0.8762(5) 1.3386(4) 1.0490(5) 0.024(2) Uiso 1 1 d .
C4A C 0.7463(5) 1.3879(3) 0.5044(5) 0.0177(19) Uiso 1 1 d .
C44B C 0.7137(5) 0.7885(3) 0.5064(5) 0.0182(19) Uiso 1 1 d .
H44B H 0.7620 0.8057 0.4778 0.022 Uiso 1 1 calc R
C6B C 0.5206(5) 0.7490(3) 0.8724(5) 0.0174(19) Uiso 1 1 d .
C8A C 0.7337(5) 1.3296(3) 0.4579(5) 0.021(2) Uiso 1 1 d .
C33B C 0.9086(5) 0.7935(3) 0.6226(5) 0.0180(19) Uiso 1 1 d .
H33C H 0.9125 0.8099 0.5676 0.022 Uiso 1 1 calc R
C45A C 0.6051(5) 1.4745(3) 0.7244(4) 0.0144(18) Uiso 1 1 d .
C29B C 0.8597(5) 0.7170(3) 0.7146(5) 0.0192(19) Uiso 1 1 d .
C31B C 0.9420(5) 0.8001(3) 0.7680(5) 0.023(2) Uiso 1 1 d .
H31B H 0.9693 0.8209 0.8131 0.028 Uiso 1 1 calc R
C5B C 0.4772(5) 0.8027(3) 0.8766(5) 0.0169(18) Uiso 1 1 d .
H5B H 0.4750 0.8235 0.9287 0.020 Uiso 1 1 calc R
C47A C 0.5120(5) 1.3356(4) 0.8361(5) 0.026(2) Uiso 1 1 d .
C50B C 0.6972(6) 0.9029(5) 0.4098(6) 0.055(3) Uiso 1 1 d .
H50A H 0.7228 0.8737 0.3696 0.066 Uiso 1 1 calc R
H50B H 0.7413 0.9107 0.4538 0.066 Uiso 1 1 calc R
C15A C 0.9817(5) 1.4684(3) 0.6335(4) 0.0168(19) Uiso 1 1 d .
C3A C 0.6776(5) 1.4158(3) 0.5440(4) 0.0146(18) Uiso 1 1 d .
H3A H 0.6218 1.3971 0.5417 0.018 Uiso 1 1 calc R
C37B C 1.0276(5) 0.9217(4) 0.7420(5) 0.027(2) Uiso 1 1 d .
H37A H 1.0705 0.9510 0.7192 0.032 Uiso 1 1 calc R
H37B H 1.0585 0.8946 0.7817 0.032 Uiso 1 1 calc R
C48A C 0.4640(5) 1.3026(4) 0.7680(5) 0.030(2) Uiso 1 1 d .
H48A H 0.4163 1.2784 0.7933 0.036 Uiso 1 1 calc R
H48B H 0.4374 1.3328 0.7297 0.036 Uiso 1 1 calc R
C9A C 0.8074(5) 1.3037(4) 0.4066(5) 0.027(2) Uiso 1 1 d .
H9A1 H 0.8280 1.3354 0.3673 0.032 Uiso 1 1 calc R
H9A2 H 0.8563 1.2937 0.4447 0.032 Uiso 1 1 calc R
C24B C 0.6865(5) 0.9229(4) 1.0834(5) 0.027(2) Uiso 1 1 d .
H24A H 0.6688 0.8975 1.1317 0.032 Uiso 1 1 calc R
H24B H 0.6371 0.9235 1.0435 0.032 Uiso 1 1 calc R
C42B C 0.6535(5) 0.7126(3) 0.5943(4) 0.0156(19) Uiso 1 1 d .
C30A C 0.8669(5) 1.3970(3) 1.0034(5) 0.0171(19) Uiso 1 1 d .
C40A C 0.6443(5) 1.5034(3) 0.7900(4) 0.0130(18) Uiso 1 1 d .
C20B C 0.8229(5) 0.8053(3) 0.9619(4) 0.0171(19) Uiso 1 1 d .
H20C H 0.8789 0.8233 0.9671 0.020 Uiso 1 1 calc R
C16B C 0.7319(4) 0.7245(3) 0.9146(4) 0.0109(17) Uiso 1 1 d .
C2A C 0.6872(5) 1.4701(3) 0.5869(4) 0.0128(18) Uiso 1 1 d .
C21A C 1.1135(5) 1.3279(4) 0.6842(5) 0.025(2) Uiso 1 1 d .
C41A C 0.6398(5) 1.4797(3) 0.8726(4) 0.0169(19) Uiso 1 1 d .
C36B C 0.9911(5) 0.8844(3) 0.6718(5) 0.021(2) Uiso 1 1 d .
C23B C 0.7612(5) 0.8928(4) 1.0418(5) 0.026(2) Uiso 1 1 d .
C10A C 0.7844(5) 1.2481(4) 0.3578(5) 0.028(2) Uiso 1 1 d .
H10A H 0.7323 1.2571 0.3234 0.034 Uiso 1 1 calc R
H10B H 0.7687 1.2153 0.3975 0.034 Uiso 1 1 calc R
C19A C 1.0195(5) 1.4714(3) 0.7826(4) 0.0144(18) Uiso 1 1 d .
C28A C 0.9329(5) 1.4749(3) 0.9162(4) 0.0154(19) Uiso 1 1 d .
C22A C 1.1598(5) 1.3004(4) 0.7566(5) 0.024(2) Uiso 1 1 d .
H22A H 1.1166 1.2901 0.8003 0.029 Uiso 1 1 calc R
H22B H 1.1998 1.3312 0.7804 0.029 Uiso 1 1 calc R
C11B C 0.2564(6) 0.9989(4) 0.6764(6) 0.044(2) Uiso 1 1 d .
C32A C 0.7797(5) 1.4822(3) 0.9538(4) 0.0165(19) Uiso 1 1 d .
C18B C 0.6712(5) 0.8047(3) 0.9946(4) 0.0127(17) Uiso 1 1 d .
H18B H 0.6225 0.8225 1.0217 0.015 Uiso 1 1 calc R
C22B C 0.8903(5) 0.7222(3) 0.8725(4) 0.0164(18) Uiso 1 1 d .
H1 H 0.8822 0.6775 0.8706 0.020 Uiso 1 1 calc R
H2 H 0.9446 0.7308 0.9038 0.020 Uiso 1 1 calc R
C7B C 0.5687(5) 0.7232(4) 0.9461(4) 0.0191(19) Uiso 1 1 d .
H7B1 H 0.5728 0.6784 0.9404 0.023 Uiso 1 1 calc R
H7B2 H 0.5362 0.7323 0.9982 0.023 Uiso 1 1 calc R
C35A C 0.7959(5) 1.3070(4) 1.0819(5) 0.028(2) Uiso 1 1 d .
H35A H 0.8145 1.2722 1.1170 0.034 Uiso 1 1 calc R
H35B H 0.7641 1.3358 1.1186 0.034 Uiso 1 1 calc R
C35B C 0.8169(4) 0.7098(3) 0.5635(4) 0.0170(18) Uiso 1 1 d .
H3 H 0.8122 0.6655 0.5746 0.020 Uiso 1 1 calc R
H4 H 0.8501 0.7152 0.5109 0.020 Uiso 1 1 calc R
C10B C 0.2943(6) 0.9720(4) 0.7563(5) 0.034(2) Uiso 1 1 d .
H10C H 0.3360 1.0014 0.7808 0.041 Uiso 1 1 calc R
H10D H 0.2467 0.9660 0.7973 0.041 Uiso 1 1 calc R
C49A C 0.5213(6) 1.2611(4) 0.7188(6) 0.049(3) Uiso 1 1 d .
H49A H 0.5605 1.2393 0.7578 0.059 Uiso 1 1 calc R
H49B H 0.5579 1.2859 0.6809 0.059 Uiso 1 1 calc R
C23A C 1.2125(6) 1.2427(4) 0.7356(5) 0.032(2) Uiso 1 1 d .
H23A H 1.1758 1.2157 0.7007 0.038 Uiso 1 1 calc R
H23B H 1.2634 1.2547 0.7015 0.038 Uiso 1 1 calc R
C25A C 1.1743(5) 1.1746(4) 0.8577(5) 0.037(2) Uiso 1 1 d .
H25A H 1.1340 1.1548 0.8176 0.044 Uiso 1 1 calc R
H25B H 1.1406 1.2049 0.8902 0.044 Uiso 1 1 calc R
C11A C 0.8557(5) 1.2251(3) 0.3007(5) 0.0272(19) Uiso 1 1 d .
H11A H 0.8734 1.2583 0.2623 0.033 Uiso 1 1 calc R
H11B H 0.9070 1.2139 0.3350 0.033 Uiso 1 1 calc R
C48B C 0.4927(5) 0.7131(3) 0.6366(4) 0.0179(19) Uiso 1 1 d .
H5 H 0.4998 0.6685 0.6433 0.022 Uiso 1 1 calc R
H6 H 0.4385 0.7205 0.6046 0.022 Uiso 1 1 calc R
C12A C 0.8281(5) 1.1711(4) 0.2501(5) 0.034(2) Uiso 1 1 d .
H12A H 0.8138 1.1373 0.2888 0.041 Uiso 1 1 calc R
H12B H 0.7743 1.1817 0.2192 0.041 Uiso 1 1 calc R
C24A C 1.2443(5) 1.2069(4) 0.8098(5) 0.033(2) Uiso 1 1 d .
H24C H 1.2870 1.1763 0.7901 0.039 Uiso 1 1 calc R
H24D H 1.2750 1.2349 0.8483 0.039 Uiso 1 1 calc R
C36A C 0.7335(6) 1.2837(4) 1.0156(5) 0.040(2) Uiso 1 1 d .
H36A H 0.6793 1.2703 1.0436 0.048 Uiso 1 1 calc R
H36B H 0.7183 1.3179 0.9779 0.048 Uiso 1 1 calc R
C49B C 0.6206(6) 0.8743(4) 0.4490(5) 0.026(2) Uiso 1 1 d .
C25B C 0.7007(5) 0.9873(4) 1.1146(5) 0.035(2) Uiso 1 1 d .
H25C H 0.7460 0.9870 1.1587 0.042 Uiso 1 1 calc R
H25D H 0.7220 1.0128 1.0678 0.042 Uiso 1 1 calc R
C1C C 0.8062(6) 1.3667(4) 0.7751(6) 0.044(2) Uiso 1 1 d .
H1C1 H 0.7516 1.3815 0.7508 0.066 Uiso 1 1 calc R
H1C2 H 0.8523 1.3966 0.7652 0.066 Uiso 1 1 calc R
H1C3 H 0.7988 1.3606 0.8355 0.066 Uiso 1 1 calc R
C5C C 0.9094(5) 1.2144(4) 0.6303(5) 0.032(2) Uiso 1 1 d .
H5C H 0.9368 1.2492 0.5996 0.039 Uiso 1 1 calc R
C50A C 0.4713(6) 1.2145(4) 0.6670(6) 0.050(3) Uiso 1 1 d .
H50C H 0.4368 1.1885 0.7053 0.060 Uiso 1 1 calc R
H50D H 0.4299 1.2364 0.6301 0.060 Uiso 1 1 calc R
C2C C 0.8305(5) 1.3074(3) 0.7349(5) 0.0249(19) Uiso 1 1 d .
C51A C 0.5283(8) 1.1741(6) 0.6136(7) 0.077(3) Uiso 1 1 d .
H51A H 0.5705 1.1530 0.6504 0.093 Uiso 1 1 calc R
H51B H 0.5619 1.2001 0.5746 0.093 Uiso 1 1 calc R
C7C C 0.7858(6) 1.2814(4) 0.6730(5) 0.036(2) Uiso 1 1 d .
H7C H 0.7334 1.3008 0.6561 0.043 Uiso 1 1 calc R
C6C C 0.8105(6) 1.2246(4) 0.6278(6) 0.044(2) Uiso 1 1 d .
H6C1 H 0.7910 1.2274 0.5688 0.053 Uiso 1 1 calc R
H6C2 H 0.7808 1.1894 0.6538 0.053 Uiso 1 1 calc R
O3C O 0.9514(4) 1.2967(3) 0.8258(4) 0.0543(18) Uiso 1 1 d .
C38A C 0.7020(6) 1.2110(4) 0.8976(6) 0.052(3) Uiso 1 1 d .
H38A H 0.6454 1.2033 0.9252 0.063 Uiso 1 1 calc R
H38B H 0.6933 1.2443 0.8566 0.063 Uiso 1 1 calc R
C4C C 0.9376(6) 1.2194(4) 0.7210(5) 0.045(2) Uiso 1 1 d .
H4C1 H 0.9138 1.1843 0.7524 0.053 Uiso 1 1 calc R
H4C2 H 1.0019 1.2168 0.7236 0.053 Uiso 1 1 calc R
C13B C 0.2197(16) 1.0942(9) 0.5884(13) 0.050(6) Uiso 0.50 1 d P
C3C C 0.9098(6) 1.2758(4) 0.7621(6) 0.043(2) Uiso 1 1 d .
C37A C 0.7674(6) 1.2321(4) 0.9637(6) 0.045(2) Uiso 1 1 d .
H37C H 0.7818 1.1975 1.0009 0.053 Uiso 1 1 calc R
H37D H 0.8216 1.2452 0.9356 0.053 Uiso 1 1 calc R
C12B C 0.2350(14) 1.0664(8) 0.6752(11) 0.027(5) Uiso 0.50 1 d P
C27B C 0.6258(6) 1.0813(4) 1.1779(6) 0.043(2) Uiso 1 1 d .
H27A H 0.5718 1.0923 1.2080 0.052 Uiso 1 1 calc R
H27B H 0.6747 1.0850 1.2180 0.052 Uiso 1 1 calc R
C38B C 0.9576(5) 0.9565(4) 0.7888(5) 0.032(2) Uiso 1 1 d .
H38C H 0.9169 0.9744 0.7474 0.038 Uiso 1 1 calc R
H38D H 0.9242 0.9274 0.8235 0.038 Uiso 1 1 calc R
C39A C 0.7287(7) 1.1545(5) 0.8511(7) 0.065(3) Uiso 1 1 d .
H39A H 0.7851 1.1613 0.8241 0.098 Uiso 1 1 calc R
H39B H 0.6850 1.1448 0.8084 0.098 Uiso 1 1 calc R
H39C H 0.7336 1.1204 0.8905 0.098 Uiso 1 1 calc R
C8C C 0.9357(7) 1.1577(5) 0.5865(6) 0.059(3) Uiso 1 1 d .
C40B C 0.9219(6) 1.0389(4) 0.8944(6) 0.046(2) Uiso 1 1 d .
H40A H 0.8752 1.0520 0.8556 0.056 Uiso 1 1 calc R
H40B H 0.8961 1.0094 0.9342 0.056 Uiso 1 1 calc R
C51B C 0.6791(7) 0.9618(5) 0.3645(7) 0.067(3) Uiso 1 1 d .
H51C H 0.7214 0.9680 0.3186 0.080 Uiso 1 1 calc R
H51D H 0.6196 0.9617 0.3407 0.080 Uiso 1 1 calc R
C39B C 0.9911(5) 1.0064(3) 0.8440(5) 0.028(2) Uiso 1 1 d .
H7 H 1.0216 1.0367 0.8087 0.034 Uiso 1 1 calc R
H8 H 1.0344 0.9888 0.8832 0.034 Uiso 1 1 calc R
C28B C 0.6397(7) 1.1261(5) 1.1074(6) 0.055(3) Uiso 1 1 d .
H28A H 0.6945 1.1169 1.0789 0.083 Uiso 1 1 calc R
H28B H 0.6419 1.1676 1.1302 0.083 Uiso 1 1 calc R
H28C H 0.5914 1.1230 1.0674 0.083 Uiso 1 1 calc R
C10D C 0.6969(6) 0.8508(4) 0.7371(6) 0.047(3) Uiso 1 1 d .
H10E H 0.7409 0.8249 0.7106 0.071 Uiso 1 1 calc R
H10F H 0.6387 0.8366 0.7214 0.071 Uiso 1 1 calc R
H10G H 0.7035 0.8489 0.7981 0.071 Uiso 1 1 calc R
C8D C 0.7086(6) 0.9155(4) 0.7083(6) 0.046(2) Uiso 1 1 d .
C4D C 0.6430(7) 0.9567(5) 0.8417(7) 0.068(3) Uiso 1 1 d .
H4D1 H 0.6151 0.9171 0.8545 0.082 Uiso 1 1 calc R
H4D2 H 0.7005 0.9576 0.8696 0.082 Uiso 1 1 calc R
C9D C 0.7639(7) 0.9302(5) 0.6491(6) 0.064(3) Uiso 1 1 d .
H9D1 H 0.7690 0.9715 0.6317 0.077 Uiso 1 1 calc R
H9D2 H 0.7987 0.8997 0.6236 0.077 Uiso 1 1 calc R
C2D C 0.5276(7) 1.0409(5) 0.8231(7) 0.071(3) Uiso 1 1 d .
C3D C 0.5878(9) 1.0073(6) 0.8744(9) 0.088(4) Uiso 1 1 d .
O3D O 0.5989(8) 1.0268(5) 0.9449(8) 0.136(4) Uiso 1 1 d .
C6D C 0.5707(8) 0.9724(6) 0.7029(8) 0.092(4) Uiso 1 1 d .
H6D1 H 0.5382 0.9335 0.7015 0.110 Uiso 1 1 calc R
H6D2 H 0.5826 0.9847 0.6443 0.110 Uiso 1 1 calc R
C7D C 0.5157(9) 1.0204(6) 0.7445(8) 0.090(4) Uiso 1 1 d .
H7D H 0.4693 1.0375 0.7130 0.107 Uiso 1 1 calc R
C15B C 0.1727(11) 1.0856(6) 0.6095(8) 0.011(3) Uiso 0.50 1 d P
C14B C 0.2004(13) 1.0575(7) 0.6954(11) 0.021(5) Uiso 0.50 1 d P
C9C C 0.9645(6) 1.1608(5) 0.5063(6) 0.058(3) Uiso 1 1 d .
H9C1 H 0.9677 1.1991 0.4787 0.069 Uiso 1 1 calc R
H9C2 H 0.9815 1.1247 0.4778 0.069 Uiso 1 1 calc R
C5D C 0.6549(7) 0.9629(5) 0.7476(6) 0.064(3) Uiso 1 1 d .
H5D H 0.6880 1.0017 0.7397 0.076 Uiso 1 1 calc R
C10C C 0.9220(9) 1.0981(6) 0.6303(8) 0.092(4) Uiso 1 1 d .
H10H H 0.9302 1.0646 0.5905 0.138 Uiso 1 1 calc R
H10I H 0.8627 1.0966 0.6529 0.138 Uiso 1 1 calc R
H10J H 0.9640 1.0942 0.6762 0.138 Uiso 1 1 calc R
C1D C 0.4720(9) 1.0883(6) 0.8660(8) 0.092(4) Uiso 1 1 d .
H1D1 H 0.5043 1.1267 0.8699 0.138 Uiso 1 1 calc R
H1D2 H 0.4569 1.0742 0.9224 0.138 Uiso 1 1 calc R
H1D3 H 0.4187 1.0948 0.8335 0.138 Uiso 1 1 calc R
C41B C 0.9525(6) 1.0937(4) 0.9430(6) 0.045(2) Uiso 1 1 d .
H41A H 1.0017 1.0821 0.9787 0.067 Uiso 1 1 calc R
H41B H 0.9049 1.1089 0.9780 0.067 Uiso 1 1 calc R
H41C H 0.9708 1.1257 0.9040 0.067 Uiso 1 1 calc R
C26A C 1.2108(6) 1.1259(4) 0.9182(6) 0.047(2) Uiso 1 1 d .
H26A H 1.2436 1.0954 0.8863 0.071 Uiso 1 1 calc R
H26B H 1.1626 1.1059 0.9475 0.071 Uiso 1 1 calc R
H26C H 1.2494 1.1454 0.9591 0.071 Uiso 1 1 calc R
C13A C 0.8939(7) 1.1492(4) 0.1893(6) 0.056(3) Uiso 1 1 d .
H13A H 0.9086 1.1823 0.1505 0.084 Uiso 1 1 calc R
H13B H 0.8702 1.1147 0.1578 0.084 Uiso 1 1 calc R
H13C H 0.9463 1.1364 0.2194 0.084 Uiso 1 1 calc R
C26B C 0.6192(5) 1.0149(4) 1.1493(5) 0.036(2) Uiso 1 1 d .
H9 H 0.6002 0.9899 1.1977 0.043 Uiso 1 1 calc R
H10 H 0.5732 1.0121 1.1061 0.043 Uiso 1 1 calc R
C53B C 0.7775(15) 1.0337(11) 0.4414(14) 0.177(8) Uiso 1 1 d .
H53A H 0.8084 1.0499 0.3917 0.212 Uiso 1 1 calc R
H53B H 0.8160 1.0075 0.4757 0.212 Uiso 1 1 calc R
C52B C 0.687(2) 1.0048(15) 0.4214(19) 0.242(13) Uiso 1 1 d .
H52A H 0.6641 0.9882 0.4746 0.291 Uiso 1 1 calc R
H52B H 0.6478 1.0385 0.4047 0.291 Uiso 1 1 calc R
C54B C 0.7243(16) 1.0858(11) 0.4954(14) 0.180(8) Uiso 1 1 d .
H54A H 0.6791 1.1041 0.4600 0.271 Uiso 1 1 calc R
H54B H 0.7649 1.1175 0.5139 0.271 Uiso 1 1 calc R
H54C H 0.6972 1.0667 0.5444 0.271 Uiso 1 1 calc R
C52A C 0.4791(9) 1.1262(6) 0.5625(8) 0.098(4) Uiso 1 1 d .
H52C H 0.4295 1.1113 0.5949 0.148 Uiso 1 1 calc R
H52D H 0.5181 1.0922 0.5495 0.148 Uiso 1 1 calc R
H52E H 0.4582 1.1446 0.5102 0.148 Uiso 1 1 calc R

loop_
_atom_site_aniso_label
_atom_site_aniso_U_11
_atom_site_aniso_U_22
_atom_site_aniso_U_33
_atom_site_aniso_U_23
_atom_site_aniso_U_13
_atom_site_aniso_U_12
O42B 0.038(3) 0.012(3) 0.018(3) 0.005(2) -0.007(3) 0.003(2)
O14A 0.034(3) 0.011(3) 0.022(3) 0.000(2) -0.021(3) 0.001(2)
O27A 0.030(3) 0.010(3) 0.025(3) 0.009(2) -0.007(3) -0.001(2)
O29B 0.030(3) 0.007(3) 0.031(3) -0.001(2) -0.014(3) -0.004(2)
O36B 0.050(4) 0.031(3) 0.024(3) 0.000(3) -0.006(3) -0.016(3)
O1B 0.030(3) 0.006(3) 0.025(3) 0.003(2) -0.018(3) 0.006(2)
O47A 0.047(4) 0.032(3) 0.024(3) 0.013(3) -0.010(3) -0.006(3)
O40A 0.034(3) 0.002(3) 0.021(3) 0.001(2) -0.011(3) 0.006(2)
O8A 0.032(4) 0.033(3) 0.036(3) -0.020(3) -0.003(3) -0.007(3)
O49B 0.039(4) 0.040(4) 0.050(4) 0.019(3) -0.013(3) 0.007(3)
O8B 0.042(4) 0.024(3) 0.022(3) -0.006(3) -0.016(3) 0.009(3)
O21A 0.044(4) 0.028(3) 0.019(3) -0.009(3) -0.013(3) 0.008(3)
O23B 0.031(3) 0.030(3) 0.030(3) -0.013(3) -0.008(3) 0.000(3)
O34A 0.030(3) 0.031(3) 0.041(4) 0.022(3) -0.017(3) 0.008(3)

loop_
_atom_type_symbol
_atom_type_description
_atom_type_scat_dispersion_real
_atom_type_scat_dispersion_imag
_atom_type_scat_source
C C 0.0033 0.0016 'International Tables Vol C Tables 4.2.6.8 and 6.1.1.4'
H H 0.0000 0.0000 'International Tables Vol C Tables 4.2.6.8 and 6.1.1.4'
O O 0.0106 0.0060 'International Tables Vol C Tables 4.2.6.8 and 6.1.1.4'

loop_
_geom_angle_atom_site_label_1
_geom_angle_atom_site_label_2
_geom_angle_atom_site_label_3
_geom_angle
C19A C18A C17A 121.7(7)
C31B C30B C29B 117.5(7)
C31B C30B C22B 120.7(7)
C29B C30B C22B 121.7(7)
C44B C45B C46B 119.2(7)
C44B C45B C49B 121.9(7)
C46B C45B C49B 119.0(6)
C20B C19B C18B 117.3(7)
C20B C19B C23B 121.5(7)
C18B C19B C23B 121.2(7)
C32A C31A C30A 120.3(7)
C20B C21B C16B 117.1(6)
C20B C21B C22B 122.0(6)
C16B C21B C22B 120.9(7)
C41A C42A C43A 121.3(7)
C6A C7A C15A 110.1(6)
C1B C2B C3B 119.0(7)
C1B C2B C48B 122.1(6)
C3B C2B C48B 118.8(6)
C33B C32B C31B 118.7(6)
C33B C32B C36B 120.3(6)
C31B C32B C36B 121.0(6)
O14A C14A C15A 117.9(6)
O14A C14A C19A 120.3(6)
C15A C14A C19A 121.9(6)
C5B C4B C3B 118.9(7)
C5B C4B C8B 120.5(6)
C3B C4B C8B 120.6(7)
O8B C8B C9B 120.7(7)
O8B C8B C4B 119.4(6)
C9B C8B C4B 119.8(7)
C15A C16A C17A 121.9(7)
C16B C17B C18B 118.4(6)
C16B C17B C7B 123.1(6)
C18B C17B C7B 118.4(6)
C33B C34B C29B 117.8(7)
C33B C34B C35B 121.1(7)
C29B C34B C35B 120.8(6)
C32A C27A O27A 120.4(6)
C32A C27A C28A 123.1(7)
O27A C27A C28A 116.5(6)
C44A C43A C42A 118.8(7)
C44A C43A C47A 122.4(7)
C42A C43A C47A 118.7(7)
C6A C5A C4A 121.5(7)
C43A C44A C45A 121.0(7)
C30A C29A C28A 121.8(7)
C16A C17A C18A 118.5(7)
C16A C17A C21A 119.1(6)
C18A C17A C21A 122.3(7)
C46B C47B C42B 119.2(7)
C46B C47B C48B 119.9(6)
C42B C47B C48B 120.8(6)
C32A C33A C41A 111.1(6)
C28A C20A C19A 114.1(6)
C2B C1B O1B 121.7(6)
C2B C1B C6B 121.1(6)
O1B C1B C6B 117.1(6)
C4B C3B C2B 120.4(7)
C10B C9B C8B 116.2(7)
C47B C46B C45B 120.1(7)
C2A C46A C45A 111.8(6)
C6A C1A O1A 119.4(6)
C6A C1A C2A 123.8(7)
O1A C1A C2A 116.8(6)
C44B C43B C42B 117.8(6)
C44B C43B C35B 120.2(6)
C42B C43B C35B 121.8(6)
C1A C6A C5A 116.8(6)
C1A C6A C7A 124.1(7)
C5A C6A C7A 119.1(6)
O34A C34A C30A 121.1(7)
O34A C34A C35A 119.5(7)
C30A C34A C35A 119.4(7)
C3A C4A C5A 118.9(7)
C3A C4A C8A 120.7(6)
C5A C4A C8A 120.4(7)
C43B C44B C45B 122.1(7)
C5B C6B C1B 118.0(6)
C5B C6B C7B 122.1(7)
C1B C6B C7B 119.6(6)
O8A C8A C4A 119.5(7)
O8A C8A C9A 120.8(7)
C4A C8A C9A 119.7(7)
C34B C33B C32B 122.4(7)
C40A C45A C44A 119.0(6)
C40A C45A C46A 122.7(6)
C44A C45A C46A 118.3(6)
C34B C29B O29B 118.4(6)
C34B C29B C30B 122.1(7)
O29B C29B C30B 119.6(6)
C30B C31B C32B 121.4(7)
C6B C5B C4B 122.6(7)
O47A C47A C43A 120.0(7)
O47A C47A C48A 119.6(7)
C43A C47A C48A 120.4(7)
C49B C50B C51B 114.9(8)
C16A C15A C14A 118.0(6)
C16A C15A C7A 120.5(6)
C14A C15A C7A 121.4(6)
C4A C3A C2A 122.0(7)
C36B C37B C38B 112.3(6)
C49A C48A C47A 112.7(7)
C10A C9A C8A 114.5(6)
C23B C24B C25B 116.9(7)
O42B C42B C43B 121.4(6)
O42B C42B C47B 116.9(6)
C43B C42B C47B 121.6(7)
C29A C30A C31A 119.1(7)
C29A C30A C34A 119.1(7)
C31A C30A C34A 121.8(7)
C45A C40A O40A 121.7(6)
C45A C40A C41A 121.4(7)
O40A C40A C41A 116.9(6)
C21B C20B C19B 122.3(7)
C17B C16B O16B 120.1(6)
C17B C16B C21B 122.7(7)
O16B C16B C21B 117.2(6)
C3A C2A C1A 116.9(6)
C3A C2A C46A 120.6(6)
C1A C2A C46A 122.2(6)
O21A C21A C22A 121.4(7)
O21A C21A C17A 119.4(7)
C22A C21A C17A 119.2(7)
C42A C41A C40A 118.5(6)
C42A C41A C33A 119.9(6)
C40A C41A C33A 121.5(6)
O36B C36B C37B 119.1(7)
O36B C36B C32B 119.2(7)
C37B C36B C32B 121.6(7)
O23B C23B C19B 118.1(7)
O23B C23B C24B 120.2(7)
C19B C23B C24B 121.7(7)
C9A C10A C11A 114.6(6)
C18A C19A C14A 117.9(6)
C18A C19A C20A 120.0(6)
C14A C19A C20A 121.8(6)
C29A C28A C27A 116.9(7)
C29A C28A C20A 121.5(7)
C27A C28A C20A 121.5(6)
C21A C22A C23A 114.6(7)
C12B C11B C10B 118.1(9)
C12B C11B C14B 24.3(8)
C10B C11B C14B 111.3(9)
C27A C32A C31A 118.7(7)
C27A C32A C33A 123.9(6)
C31A C32A C33A 117.0(6)
C17B C18B C19B 122.0(7)
C21B C22B C30B 111.6(6)
C6B C7B C17B 110.6(6)
C36A C35A C34A 115.4(7)
C34B C35B C43B 111.5(6)
C9B C10B C11B 113.4(7)
C48A C49A C50A 113.4(7)
C24A C23A C22A 115.4(7)
C24A C25A C26A 112.7(7)
C12A C11A C10A 112.6(6)
C47B C48B C2B 109.9(6)
C13A C12A C11A 114.6(7)
C25A C24A C23A 114.6(7)
C37A C36A C35A 114.9(7)
O49B C49B C50B 123.1(8)
O49B C49B C45B 118.2(7)
C50B C49B C45B 118.7(7)
C26B C25B C24B 112.2(7)
C8C C5C C4C 115.6(7)
C8C C5C C6C 112.3(7)
C4C C5C C6C 107.3(7)
C51A C50A C49A 114.1(8)
C7C C2C C3C 116.4(7)
C7C C2C C1C 124.1(7)
C3C C2C C1C 119.5(7)
C50A C51A C52A 114.7(10)
C2C C7C C6C 125.9(8)
C7C C6C C5C 111.2(7)
C39A C38A C37A 114.3(8)
C3C C4C C5C 113.9(7)
O3C C3C C4C 120.7(8)
O3C C3C C2C 118.5(8)
C4C C3C C2C 120.7(8)
C36A C37A C38A 112.5(7)
C11B C12B C13B 115.6(13)
C28B C27B C26B 114.1(7)
C39B C38B C37B 114.5(6)
C9C C8C C5C 119.4(9)
C9C C8C C10C 122.1(10)
C5C C8C C10C 118.3(9)
C41B C40B C39B 115.6(7)
C52B C51B C50B 105.5(16)
C38B C39B C40B 114.6(7)
C9D C8D C5D 119.8(9)
C9D C8D C10D 122.1(9)
C5D C8D C10D 118.1(9)
C3D C4D C5D 110.5(10)
C7D C2D C3D 116.6(12)
C7D C2D C1D 125.2(11)
C3D C2D C1D 117.3(11)
O3D C3D C2D 115.8(13)
O3D C3D C4D 120.5(13)
C2D C3D C4D 123.2(12)
C5D C6D C7D 111.9(11)
C2D C7D C6D 124.7(12)
C15B C14B C11B 107.5(12)
C8D C5D C6D 112.5(9)
C8D C5D C4D 115.3(9)
C6D C5D C4D 112.3(10)
C25B C26B C27B 116.1(7)
C52B C53B C54B 86.9(19)
C51B C52B C53B 121(3)

loop_
_geom_bond_atom_site_label_1
_geom_bond_atom_site_label_2
_geom_bond_distance
O42B C42B 1.387(9)
O16B C16B 1.391(9)
O1A C1A 1.397(9)
O14A C14A 1.367(9)
O27A C27A 1.385(9)
O29B C29B 1.406(9)
O36B C36B 1.226(9)
O1B C1B 1.385(9)
O47A C47A 1.212(9)
C18A C19A 1.381(10)
C18A C17A 1.402(11)
C30B C31B 1.369(11)
C30B C29B 1.411(10)
C30B C22B 1.527(11)
C45B C44B 1.387(10)
C45B C46B 1.406(10)
C45B C49B 1.513(12)
O40A C40A 1.371(9)
O8A C8A 1.221(9)
O49B C49B 1.212(10)
O8B C8B 1.233(9)
C19B C20B 1.397(10)
C19B C18B 1.401(10)
C19B C23B 1.460(11)
C31A C32A 1.395(10)
C31A C30A 1.408(10)
C21B C20B 1.393(10)
C21B C16B 1.397(10)
C21B C22B 1.508(11)
C42A C41A 1.365(10)
C42A C43A 1.413(10)
C7A C6A 1.504(10)
C7A C15A 1.529(10)
C2B C1B 1.374(10)
C2B C3B 1.400(10)
C2B C48B 1.546(10)
C32B C33B 1.372(10)
C32B C31B 1.396(10)
C32B C36B 1.498(11)
O21A C21A 1.233(9)
O23B C23B 1.258(9)
C14A C15A 1.392(10)
C14A C19A 1.411(10)
C4B C5B 1.382(10)
C4B C3B 1.394(11)
C4B C8B 1.502(11)
C8B C9B 1.493(10)
C16A C15A 1.390(10)
C16A C17A 1.386(10)
C17B C16B 1.376(10)
C17B C18B 1.381(10)
C17B C7B 1.534(10)
C34B C33B 1.370(10)
C34B C29B 1.380(10)
C34B C35B 1.500(10)
O34A C34A 1.236(9)
C27A C32A 1.363(10)
C27A C28A 1.407(10)
C43A C44A 1.375(11)
C43A C47A 1.496(12)
C5A C6A 1.389(10)
C5A C4A 1.401(10)
C44A C45A 1.410(10)
C29A C30A 1.383(10)
C29A C28A 1.394(10)
C17A C21A 1.491(11)
C47B C46B 1.367(10)
C47B C42B 1.399(10)
C47B C48B 1.548(10)
C33A C32A 1.519(10)
C33A C41A 1.525(10)
C20A C28A 1.484(10)
C20A C19A 1.515(10)
C1B C6B 1.424(11)
C9B C10B 1.492(12)
C46A C2A 1.525(10)
C46A C45A 1.536(10)
C1A C6A 1.383(10)
C1A C2A 1.393(10)
C43B C44B 1.368(10)
C43B C42B 1.396(10)
C43B C35B 1.533(10)
C34A C30A 1.481(11)
C34A C35A 1.510(11)
C4A C3A 1.376(10)
C4A C8A 1.490(11)
C6B C5B 1.355(10)
C6B C7B 1.500(10)
C8A C9A 1.511(11)
C45A C40A 1.364(10)
C47A C48A 1.499(11)
C50B C49B 1.475(13)
C50B C51B 1.507(14)
C3A C2A 1.384(10)
C37B C36B 1.497(11)
C37B C38B 1.517(11)
C48A C49A 1.491(13)
C9A C10A 1.489(11)
C24B C23B 1.483(11)
C24B C25B 1.513(11)
C40A C41A 1.419(10)
C21A C22A 1.485(11)
C10A C11A 1.513(11)
C22A C23A 1.540(12)
C11B C12B 1.517(18)
C11B C10B 1.522(12)
C11B C14B 1.576(19)
C35A C36A 1.516(11)
C49A C50A 1.523(13)
C23A C24A 1.503(11)
C25A C24A 1.499(12)
C25A C26A 1.547(12)
C11A C12A 1.496(11)
C12A C13A 1.482(12)
C36A C37A 1.496(12)
C25B C26B 1.498(12)
C1C C2C 1.498(12)
C5C C8C 1.485(13)
C5C C4C 1.514(12)
C5C C6C 1.537(12)
C50A C51A 1.512(15)
C2C C7C 1.332(10)
C2C C3C 1.467(12)
C51A C52A 1.529(17)
C7C C6C 1.489(13)
O3C C3C 1.287(10)
C38A C39A 1.503(14)
C38A C37A 1.530(12)
C4C C3C 1.464(13)
C13B C12B 1.53(3)
C27B C28B 1.510(13)
C27B C26B 1.530(12)
C38B C39B 1.496(11)
C8C C9C 1.358(14)
C8C C10C 1.497(16)
C40B C41B 1.507(12)
C40B C39B 1.513(12)
C51B C52B 1.32(3)
C10D C8D 1.502(13)
C8D C9D 1.313(13)
C8D C5D 1.470(14)
C4D C3D 1.491(17)
C4D C5D 1.520(15)
C2D C7D 1.344(15)
C2D C3D 1.439(17)
C2D C1D 1.511(17)
C3D O3D 1.216(15)
C6D C5D 1.491(16)
C6D C7D 1.507(17)
C15B C14B 1.56(2)
C53B C52B 1.56(3)
C53B C54B 1.65(3)
